data_9004515
loop_
_publ_author_name
'Cooper, M. A.'
'Hawthorne, F. C.'

_publ_section_title
;Local Pb-_ disorder in the crystal structure of jamesite,
 Pb2ZnFe2(Fe2.8Zn1.2)(AsO4)4(OH)8[(OH)1.2O.8], and revision of the chemical
 formula
;
_journal_name_full 'The Canadian Mineralogist'
_journal_page_first 53
_journal_page_last 60
_journal_volume 37
_journal_year 1999
_chemical_formula_sum 'As4 Fe4.8 H10 O26 Pb4 Zn2.2'
_chemical_name_mineral Jamesite
_space_group_IT_number 2
_symmetry_space_group_name_Hall '-P 1'
_symmetry_space_group_name_H-M 'P -1'
_cell_angle_alpha 109.81
_cell_angle_beta 90.57
_cell_angle_gamma 97.71
_cell_formula_units_Z 1
_cell_length_a 5.583
_cell_length_b 9.542
_cell_length_c 10.219
_cell_volume 506.653
_database_code_amcsd 0005590
_exptl_crystal_density_diffrn 6.445
_cod_original_formula_sum 'Pb4 As4 Zn2.2 Fe4.8 O26 H10'
_cod_database_code 9004515

loop_
_space_group_symop_operation_xyz
x,y,z
-x,-y,-z

loop_
_atom_site_aniso_label
_atom_site_aniso_U_11
_atom_site_aniso_U_22
_atom_site_aniso_U_33
_atom_site_aniso_U_12
_atom_site_aniso_U_13
_atom_site_aniso_U_23
Pb1a 0.02950 0.02820 0.01800 0.01230 -0.00200 0.00730
Pb1b 0.06810 0.06390 0.03140 0.04050 0.02460 0.01840
As1 0.00810 0.00610 0.00590 0.00160 -0.00120 0.00310
As2 0.00960 0.00750 0.00710 0.00150 -0.00120 0.00350
Zn1 0.00970 0.01330 0.01320 0.00080 -0.00250 0.00470
Fe2 0.00750 0.00700 0.00510 0.00150 -0.00050 0.00240
Fe3 0.01300 0.00930 0.00450 0.00510 -0.00200 0.00210
Fe4 0.01320 0.01230 0.01080 0.00530 0.00260 0.00610
Zn4 0.01320 0.01230 0.01080 0.00530 0.00260 0.00610
Fe5 0.00910 0.00910 0.00810 0.00100 -0.00170 0.00320
Zn5 0.00910 0.00910 0.00810 0.00100 -0.00170 0.00320

loop_
_atom_site_label
_atom_site_fract_x
_atom_site_fract_y
_atom_site_fract_z
_atom_site_occupancy
_atom_site_U_iso_or_equiv
_atom_site_type_symbol
_atom_site_attached_hydrogens
Pb1a 0.06010 0.72760 0.41790 1.00000 0.02460 Pb 0
Pb1b 0.14700 0.75400 0.39720 1.00000 0.05080 Pb 0
As1 0.20830 0.67890 0.76480 1.00000 0.00640 As 0
As2 0.31030 0.06330 0.72140 1.00000 0.00780 As 0
Zn1 0.00000 0.50000 0.00000 1.00000 0.01220 Zn 0
Fe2 0.50000 0.00000 0.00000 1.00000 0.00650 Fe 0
Fe3 0.50000 0.50000 0.50000 1.00000 0.00870 Fe 0
Fe4 0.23600 0.12550 0.27870 0.70000 0.01120 Fe 0
Zn4 0.23600 0.12550 0.27870 0.30000 0.01120 Zn 0
Fe5 0.49020 0.42420 0.83750 0.70000 0.00870 Fe 0
Zn5 0.49020 0.42420 0.83750 0.30000 0.00870 Zn 0
O1 0.46400 0.80500 0.83100 1.00000 0.01240 O 0
O2 0.19000 0.53400 0.82700 1.00000 0.01330 O 0
O3 -0.04300 0.75800 0.80800 1.00000 0.01020 O 0
O4 0.22100 0.60800 0.59100 1.00000 0.01130 O 0
O5 0.31200 0.23500 0.70200 1.00000 0.01450 O 0
O6 0.05000 -0.04300 0.63700 1.00000 0.01620 O 0
O7 0.54500 -0.01700 0.64400 1.00000 0.01730 O 0
O8 0.30100 0.09100 0.89200 1.00000 0.01090 O 0
O-H1 0.21600 0.67400 0.14300 1.00000 0.01140 O 1
O-H2 0.37000 0.51100 0.31600 1.00000 0.01100 O 1
O-H3 0.31100 0.39900 0.00600 1.00000 0.01120 O 1
O-H4 0.21100 -0.05100 0.09500 1.00000 0.01080 O 1
O-H5 0.29900 0.30100 0.45400 1.00000 0.01510 O 1

loop_
_cod_changelog_entry_id
_cod_changelog_entry_author
_cod_changelog_entry_date
_cod_changelog_entry_text
1
;cod-tools version 3.8.0
Id: cif_guess_AMCSD_atom_types 9574 2023-05-10 09:00:05Z saulius
;
2023-05-10T18:49:10+03:00
;Derived atom types and hydrogen counts
from atom names that follow the AMCSD naming convention
(Wat == water, O-H == hydroxyl).
;

loop_
_cod_related_entry_id
_cod_related_entry_database
_cod_related_entry_code
1 AMCSD 0005590
